data_4025885
loop_
_publ_author_name
'Runa Pal'
'Ronald J. Clark'
'Mariappan Manoharan'
'Igor V. Alabugin'

_publ_section_title
;
 Fast Oxy-Cope Rearrangements of Bis-alkynes: Competition with Central C-C
 Bond Fragmentation and Incorporation in Tunable Cascades Diverging from a
 Common Bis-allenic Intermediate
;
_journal_name_full 'Journal of Organic Chemistry'
_journal_page_first 8689
_journal_page_last 8692
_journal_paper_doi 10.1021/jo101838a
_journal_volume 75
_journal_year 2010
_chemical_formula_moiety 'C21 H18 O3'
_chemical_formula_sum 'C21 H18 O3'
_chemical_formula_weight 318.35
_chemical_name_systematic
; 
? 
;
_space_group_IT_number 9
_symmetry_cell_setting monoclinic
_symmetry_space_group_name_Hall 'C -2yc'
_symmetry_space_group_name_H-M 'C 1 c 1'
_atom_sites_solution_hydrogens geom
_atom_sites_solution_primary direct
_atom_sites_solution_secondary difmap
_audit_creation_method SHELXL-97
_cell_angle_alpha 90.00
_cell_angle_beta 109.251(2)
_cell_angle_gamma 90.00
_cell_formula_units_Z 4
_cell_length_a 8.5910(3)
_cell_length_b 17.3404(5)
_cell_length_c 11.6781(3)
_cell_measurement_reflns_used 2165
_cell_measurement_temperature 173(2)
_cell_measurement_theta_max 17.69
_cell_measurement_theta_min 2.35
_cell_volume 1642.42(9)
_computing_cell_refinement 'Bruker SAINT'
_computing_data_collection 'Bruker APEX2'
_computing_data_reduction 'Bruker SAINT'
_computing_molecular_graphics 'Bruker SHELXTL'
_computing_publication_material 'Bruker SHELXTL'
_computing_structure_refinement 'SHELXL-97 (Sheldrick, 2008)'
_computing_structure_solution 'SHELXS-97 (Sheldrick, 2008)'
_diffrn_ambient_temperature 173(2)
_diffrn_measured_fraction_theta_full 1.000
_diffrn_measured_fraction_theta_max 1.000
_diffrn_measurement_device_type 'Bruker APEX-II CCD'
_diffrn_measurement_method '\f and \w scans'
_diffrn_radiation_monochromator graphite
_diffrn_radiation_source 'fine-focus sealed tube'
_diffrn_radiation_type MoK\a
_diffrn_radiation_wavelength 0.71073
_diffrn_reflns_av_R_equivalents 0.0363
_diffrn_reflns_av_sigmaI/netI 0.0235
_diffrn_reflns_limit_h_max 7
_diffrn_reflns_limit_h_min -7
_diffrn_reflns_limit_k_max 14
_diffrn_reflns_limit_k_min -14
_diffrn_reflns_limit_l_max 9
_diffrn_reflns_limit_l_min -9
_diffrn_reflns_number 4118
_diffrn_reflns_theta_full 17.73
_diffrn_reflns_theta_max 17.73
_diffrn_reflns_theta_min 2.35
_exptl_absorpt_coefficient_mu 0.085
_exptl_absorpt_correction_T_max 0.9957
_exptl_absorpt_correction_T_min 0.9856
_exptl_absorpt_correction_type empirical
_exptl_absorpt_process_details SADABS
_exptl_crystal_colour colourless
_exptl_crystal_density_diffrn 1.287
_exptl_crystal_density_method 'not measured'
_exptl_crystal_description irregular
_exptl_crystal_F_000 672
_exptl_crystal_size_max 0.17
_exptl_crystal_size_mid 0.10
_exptl_crystal_size_min 0.05
_refine_diff_density_max 0.075
_refine_diff_density_min -0.093
_refine_diff_density_rms 0.019
_refine_ls_abs_structure_details 'Flack H D (1983), Acta Cryst. A39, 876-881'
_refine_ls_abs_structure_Flack 0(10)
_refine_ls_extinction_method none
_refine_ls_goodness_of_fit_ref 1.020
_refine_ls_hydrogen_treatment mixed
_refine_ls_matrix_type full
_refine_ls_number_parameters 227
_refine_ls_number_reflns 543
_refine_ls_number_restraints 3
_refine_ls_restrained_S_all 1.019
_refine_ls_R_factor_all 0.0239
_refine_ls_R_factor_gt 0.0211
_refine_ls_shift/su_max 0.000
_refine_ls_shift/su_mean 0.000
_refine_ls_structure_factor_coef Fsqd
_refine_ls_weighting_details 'calc w=1/[\s^2^(Fo^2^)+(0.0129P)^2^+1.5922P] where P=(Fo^2^+2Fc^2^)/3'
_refine_ls_weighting_scheme calc
_refine_ls_wR_factor_gt 0.0409
_refine_ls_wR_factor_ref 0.0425
_reflns_number_gt 513
_reflns_number_total 543
_reflns_threshold_expression >2sigma(I)
_cod_data_source_file jo101838a_si_004.cif
_cod_data_source_block igor83
_cod_depositor_comments
;
The following automatic conversions were performed:

'_symmetry_cell_setting' value 'Monoclinic' changed to 'monoclinic'
according to the built-in table from CIF Core dictionary named
'cif_core.dic' version 2.4.1 from 2010-06-29.

Automatic conversion script
Id: cif_fix_values 1646 2011-03-28 12:23:43Z adriana 
;
_cod_original_sg_symbol_Hall C-2yc
_cod_database_code 4025885

loop_
_symmetry_equiv_pos_as_xyz
'x, y, z'
'x, -y, z+1/2'
'x+1/2, y+1/2, z'
'x+1/2, -y+1/2, z+1/2'

loop_
_atom_site_label
_atom_site_type_symbol
_atom_site_fract_x
_atom_site_fract_y
_atom_site_fract_z
_atom_site_U_iso_or_equiv
_atom_site_adp_type
_atom_site_occupancy
_atom_site_symmetry_multiplicity
_atom_site_calc_flag
_atom_site_refinement_flags
_atom_site_disorder_assembly
_atom_site_disorder_group
C1 C 0.5911(9) 0.4158(4) 0.7150(5) 0.0319(15) Uani 1 1 d . . .
H1 H 0.6063 0.3781 0.6607 0.038 Uiso 1 1 calc R . .
C2 C 0.7007(8) 0.4769(4) 0.7494(6) 0.0386(17) Uani 1 1 d . . .
H2 H 0.7881 0.4817 0.7170 0.046 Uiso 1 1 calc R . .
C3 C 0.6821(8) 0.5305(4) 0.8310(6) 0.0375(17) Uani 1 1 d . . .
H3 H 0.7574 0.5722 0.8556 0.045 Uiso 1 1 calc R . .
C4 C 0.5542(10) 0.5235(4) 0.8768(5) 0.0364(18) Uani 1 1 d . . .
H4 H 0.5427 0.5603 0.9338 0.044 Uiso 1 1 calc R . .
C5 C 0.4424(7) 0.4637(5) 0.8408(6) 0.0314(16) Uani 1 1 d . . .
H5 H 0.3537 0.4600 0.8721 0.038 Uiso 1 1 calc R . .
C6 C 0.4595(8) 0.4086(4) 0.7583(5) 0.0271(17) Uani 1 1 d . . .
C7 C 0.3389(7) 0.3452(5) 0.7154(5) 0.0255(16) Uani 1 1 d U . .
C8 C 0.3638(8) 0.2691(4) 0.7037(5) 0.0268(15) Uani 1 1 d . . .
C9 C 0.2079(8) 0.2287(5) 0.6379(6) 0.0282(17) Uani 1 1 d . . .
C10 C 0.0804(10) 0.2884(4) 0.6217(5) 0.0253(16) Uani 1 1 d . . .
C11 C 0.1615(8) 0.3608(5) 0.6642(5) 0.0288(18) Uani 1 1 d U . .
C12 C -0.0861(12) 0.2846(5) 0.5747(5) 0.032(2) Uani 1 1 d . . .
C13 C -0.2005(10) 0.2184(5) 0.5384(7) 0.0281(16) Uani 1 1 d . . .
C14 C -0.1649(8) 0.1494(5) 0.6018(5) 0.0340(18) Uani 1 1 d . . .
H14 H -0.0633 0.1435 0.6660 0.041 Uiso 1 1 calc R . .
C15 C -0.2765(11) 0.0890(4) 0.5719(6) 0.0355(17) Uani 1 1 d . . .
H15 H -0.2522 0.0423 0.6169 0.043 Uiso 1 1 calc R . .
C16 C -0.4225(10) 0.0963(4) 0.4774(7) 0.0400(18) Uani 1 1 d . . .
H16 H -0.4981 0.0545 0.4562 0.048 Uiso 1 1 calc R . .
C17 C -0.4587(9) 0.1647(6) 0.4133(6) 0.0419(18) Uani 1 1 d . . .
H17 H -0.5592 0.1699 0.3478 0.050 Uiso 1 1 calc R . .
C18 C -0.3485(11) 0.2258(4) 0.4443(7) 0.0367(18) Uani 1 1 d . . .
H18 H -0.3746 0.2730 0.4009 0.044 Uiso 1 1 calc R . .
C19 C 0.5264(8) 0.2288(3) 0.7493(6) 0.0333(16) Uani 1 1 d . . .
H19A H 0.5589 0.2104 0.6802 0.040 Uiso 1 1 calc R . .
H19B H 0.6123 0.2648 0.7981 0.040 Uiso 1 1 calc R . .
C20 C 0.6610(8) 0.1239(3) 0.8704(6) 0.054(2) Uani 1 1 d . . .
H20A H 0.6959 0.1046 0.8038 0.081 Uiso 1 1 calc R . .
H20B H 0.6449 0.0803 0.9187 0.081 Uiso 1 1 calc R . .
H20C H 0.7461 0.1582 0.9219 0.081 Uiso 1 1 calc R . .
C26 C 0.2035(9) 0.1589(4) 0.5904(6) 0.040(2) Uani 1 1 d . . .
H26A H 0.316(7) 0.128(3) 0.613(4) 0.047 Uiso 1 1 d . . .
H26B H 0.105(7) 0.134(3) 0.534(5) 0.047 Uiso 1 1 d . . .
O1 O 0.0897(5) 0.4248(3) 0.6564(3) 0.0384(12) Uani 1 1 d . . .
O2 O -0.1745(5) 0.3512(3) 0.5616(3) 0.0363(12) Uani 1 1 d . . .
H2O H -0.104(7) 0.392(4) 0.580(5) 0.054 Uiso 1 1 d . . .
O3 O 0.5108(5) 0.1651(2) 0.8222(4) 0.0403(12) Uani 1 1 d . . .

loop_
_atom_site_aniso_label
_atom_site_aniso_U_11
_atom_site_aniso_U_22
_atom_site_aniso_U_33
_atom_site_aniso_U_23
_atom_site_aniso_U_13
_atom_site_aniso_U_12
C1 0.038(4) 0.027(5) 0.033(4) -0.005(4) 0.015(4) -0.001(4)
C2 0.035(5) 0.035(5) 0.046(5) 0.002(4) 0.014(4) -0.006(5)
C3 0.038(5) 0.033(5) 0.035(5) -0.005(4) 0.003(4) 0.000(4)
C4 0.044(5) 0.027(5) 0.036(5) -0.005(4) 0.010(5) 0.004(5)
C5 0.026(4) 0.037(5) 0.033(5) -0.001(4) 0.011(3) 0.000(5)
C6 0.021(5) 0.033(6) 0.025(5) 0.007(4) 0.006(4) 0.000(4)
C7 0.015(5) 0.033(5) 0.030(4) -0.002(4) 0.010(3) -0.002(5)
C8 0.028(5) 0.028(5) 0.028(4) 0.001(4) 0.014(3) 0.005(5)
C9 0.025(5) 0.028(5) 0.030(4) -0.004(4) 0.007(4) -0.003(6)
C10 0.010(5) 0.036(6) 0.026(4) 0.002(4) 0.001(4) 0.000(6)
C11 0.037(6) 0.027(6) 0.025(4) -0.001(4) 0.013(4) -0.006(6)
C12 0.051(7) 0.024(6) 0.022(4) 0.003(5) 0.015(4) 0.004(8)
C13 0.023(6) 0.034(7) 0.027(5) -0.002(5) 0.008(5) -0.002(6)
C14 0.031(5) 0.035(5) 0.036(5) 0.005(5) 0.012(4) 0.001(5)
C15 0.048(5) 0.025(5) 0.038(5) 0.004(4) 0.019(5) 0.002(5)
C16 0.042(6) 0.041(6) 0.038(5) -0.010(4) 0.015(5) -0.013(4)
C17 0.034(5) 0.055(5) 0.030(5) -0.005(6) 0.002(4) 0.002(6)
C18 0.043(6) 0.031(6) 0.036(5) 0.000(4) 0.014(5) -0.001(5)
C19 0.035(5) 0.026(4) 0.039(4) 0.001(4) 0.012(3) 0.002(4)
C20 0.059(5) 0.054(5) 0.050(5) 0.018(4) 0.020(4) 0.032(5)
C26 0.039(5) 0.036(6) 0.042(5) -0.011(4) 0.010(4) -0.006(4)
O1 0.037(3) 0.028(3) 0.049(3) 0.003(2) 0.012(2) 0.005(3)
O2 0.032(3) 0.028(4) 0.047(3) 0.006(3) 0.010(3) -0.002(3)
O3 0.045(3) 0.033(3) 0.046(3) 0.010(3) 0.020(2) 0.008(3)

loop_
_atom_type_symbol
_atom_type_description
_atom_type_scat_dispersion_real
_atom_type_scat_dispersion_imag
_atom_type_scat_source
C C 0.0033 0.0000 'International Tables Vol C Tables 4.2.6.8 and 6.1.1.4'
H H 0.0000 0.0000 'International Tables Vol C Tables 4.2.6.8 and 6.1.1.4'
O O 0.0106 0.0000 'International Tables Vol C Tables 4.2.6.8 and 6.1.1.4'

loop_
_geom_angle_atom_site_label_1
_geom_angle_atom_site_label_2
_geom_angle_atom_site_label_3
_geom_angle
_geom_angle_site_symmetry_1
_geom_angle_site_symmetry_3
_geom_angle_publ_flag
C6 C1 C2 121.4(6) . . ?
C6 C1 H1 119.3 . . ?
C2 C1 H1 119.3 . . ?
C3 C2 C1 119.6(6) . . ?
C3 C2 H2 120.2 . . ?
C1 C2 H2 120.2 . . ?
C4 C3 C2 120.0(6) . . ?
C4 C3 H3 120.0 . . ?
C2 C3 H3 120.0 . . ?
C3 C4 C5 120.7(6) . . ?
C3 C4 H4 119.6 . . ?
C5 C4 H4 119.6 . . ?
C4 C5 C6 120.1(6) . . ?
C4 C5 H5 119.9 . . ?
C6 C5 H5 119.9 . . ?
C1 C6 C5 118.2(6) . . ?
C1 C6 C7 120.5(7) . . ?
C5 C6 C7 121.3(6) . . ?
C8 C7 C11 108.5(6) . . ?
C8 C7 C6 130.0(6) . . ?
C11 C7 C6 121.2(6) . . ?
C7 C8 C9 111.6(6) . . ?
C7 C8 C19 125.5(6) . . ?
C9 C8 C19 122.9(6) . . ?
C26 C9 C10 132.1(7) . . ?
C26 C9 C8 122.9(7) . . ?
C10 C9 C8 104.0(6) . . ?
C12 C10 C11 120.5(6) . . ?
C12 C10 C9 131.2(8) . . ?
C11 C10 C9 108.2(7) . . ?
O1 C11 C10 124.9(6) . . ?
O1 C11 C7 127.7(6) . . ?
C10 C11 C7 107.4(6) . . ?
C10 C12 O2 118.6(7) . . ?
C10 C12 C13 131.9(8) . . ?
O2 C12 C13 109.4(7) . . ?
C18 C13 C14 119.2(6) . . ?
C18 C13 C12 120.3(7) . . ?
C14 C13 C12 120.5(7) . . ?
C15 C14 C13 120.3(6) . . ?
C15 C14 H14 119.8 . . ?
C13 C14 H14 119.8 . . ?
C14 C15 C16 120.3(6) . . ?
C14 C15 H15 119.9 . . ?
C16 C15 H15 119.9 . . ?
C17 C16 C15 119.8(6) . . ?
C17 C16 H16 120.1 . . ?
C15 C16 H16 120.1 . . ?
C16 C17 C18 120.1(6) . . ?
C16 C17 H17 119.9 . . ?
C18 C17 H17 119.9 . . ?
C13 C18 C17 120.3(6) . . ?
C13 C18 H18 119.8 . . ?
C17 C18 H18 119.8 . . ?
O3 C19 C8 108.3(5) . . ?
O3 C19 H19A 110.0 . . ?
C8 C19 H19A 110.0 . . ?
O3 C19 H19B 110.0 . . ?
C8 C19 H19B 110.0 . . ?
H19A C19 H19B 108.4 . . ?
O3 C20 H20A 109.5 . . ?
O3 C20 H20B 109.5 . . ?
H20A C20 H20B 109.5 . . ?
O3 C20 H20C 109.5 . . ?
H20A C20 H20C 109.5 . . ?
H20B C20 H20C 109.5 . . ?
C9 C26 H26A 117(3) . . ?
C9 C26 H26B 125(3) . . ?
H26A C26 H26B 117(4) . . ?
C12 O2 H2O 109(4) . . ?
C20 O3 C19 112.0(4) . . ?

loop_
_geom_bond_atom_site_label_1
_geom_bond_atom_site_label_2
_geom_bond_distance
_geom_bond_site_symmetry_2
_geom_bond_publ_flag
C1 C6 1.387(7) . ?
C1 C2 1.386(7) . ?
C1 H1 0.9500 . ?
C2 C3 1.377(7) . ?
C2 H2 0.9500 . ?
C3 C4 1.377(7) . ?
C3 H3 0.9500 . ?
C4 C5 1.382(7) . ?
C4 H4 0.9500 . ?
C5 C6 1.399(8) . ?
C5 H5 0.9500 . ?
C6 C7 1.480(8) . ?
C7 C8 1.352(7) . ?
C7 C11 1.467(8) . ?
C8 C9 1.481(8) . ?
C8 C19 1.494(7) . ?
C9 C26 1.328(8) . ?
C9 C10 1.473(9) . ?
C10 C12 1.354(8) . ?
C10 C11 1.443(9) . ?
C11 O1 1.258(7) . ?
C12 O2 1.363(7) . ?
C12 C13 1.480(9) . ?
C13 C18 1.385(8) . ?
C13 C14 1.387(7) . ?
C14 C15 1.384(8) . ?
C14 H14 0.9500 . ?
C15 C16 1.377(7) . ?
C15 H15 0.9500 . ?
C16 C17 1.382(8) . ?
C16 H16 0.9500 . ?
C17 C18 1.387(8) . ?
C17 H17 0.9500 . ?
C18 H18 0.9500 . ?
C19 O3 1.428(6) . ?
C19 H19A 0.9900 . ?
C19 H19B 0.9900 . ?
C20 O3 1.419(6) . ?
C20 H20A 0.9800 . ?
C20 H20B 0.9800 . ?
C20 H20C 0.9800 . ?
C26 H26A 1.06(5) . ?
C26 H26B 0.98(6) . ?
O2 H2O 0.90(6) . ?

loop_
_geom_torsion_atom_site_label_1
_geom_torsion_atom_site_label_2
_geom_torsion_atom_site_label_3
_geom_torsion_atom_site_label_4
_geom_torsion
_geom_torsion_site_symmetry_1
_geom_torsion_site_symmetry_2
_geom_torsion_site_symmetry_3
_geom_torsion_site_symmetry_4
_geom_torsion_publ_flag
C6 C1 C2 C3 1.9(8) . . . . ?
C1 C2 C3 C4 -0.6(8) . . . . ?
C2 C3 C4 C5 -0.8(8) . . . . ?
C3 C4 C5 C6 1.0(8) . . . . ?
C2 C1 C6 C5 -1.8(8) . . . . ?
C2 C1 C6 C7 176.8(5) . . . . ?
C4 C5 C6 C1 0.3(7) . . . . ?
C4 C5 C6 C7 -178.2(5) . . . . ?
C1 C6 C7 C8 46.9(9) . . . . ?
C5 C6 C7 C8 -134.6(6) . . . . ?
C1 C6 C7 C11 -126.1(6) . . . . ?
C5 C6 C7 C11 52.5(7) . . . . ?
C11 C7 C8 C9 3.3(6) . . . . ?
C6 C7 C8 C9 -170.3(6) . . . . ?
C11 C7 C8 C19 -177.1(5) . . . . ?
C6 C7 C8 C19 9.2(10) . . . . ?
C7 C8 C9 C26 164.0(6) . . . . ?
C19 C8 C9 C26 -15.6(9) . . . . ?
C7 C8 C9 C10 -5.8(6) . . . . ?
C19 C8 C9 C10 174.7(5) . . . . ?
C26 C9 C10 C12 16.3(11) . . . . ?
C8 C9 C10 C12 -175.3(5) . . . . ?
C26 C9 C10 C11 -162.5(6) . . . . ?
C8 C9 C10 C11 5.9(6) . . . . ?
C12 C10 C11 O1 -3.8(8) . . . . ?
C9 C10 C11 O1 175.1(5) . . . . ?
C12 C10 C11 C7 176.9(5) . . . . ?
C9 C10 C11 C7 -4.2(6) . . . . ?
C8 C7 C11 O1 -178.7(5) . . . . ?
C6 C7 C11 O1 -4.4(9) . . . . ?
C8 C7 C11 C10 0.6(6) . . . . ?
C6 C7 C11 C10 174.9(5) . . . . ?
C11 C10 C12 O2 4.0(7) . . . . ?
C9 C10 C12 O2 -174.6(6) . . . . ?
C11 C10 C12 C13 -171.8(6) . . . . ?
C9 C10 C12 C13 9.6(10) . . . . ?
C10 C12 C13 C18 -148.9(5) . . . . ?
O2 C12 C13 C18 34.9(7) . . . . ?
C10 C12 C13 C14 34.3(9) . . . . ?
O2 C12 C13 C14 -141.9(5) . . . . ?
C18 C13 C14 C15 -0.5(8) . . . . ?
C12 C13 C14 C15 176.3(5) . . . . ?
C13 C14 C15 C16 1.3(8) . . . . ?
C14 C15 C16 C17 -1.0(9) . . . . ?
C15 C16 C17 C18 -0.2(9) . . . . ?
C14 C13 C18 C17 -0.6(8) . . . . ?
C12 C13 C18 C17 -177.5(5) . . . . ?
C16 C17 C18 C13 1.0(8) . . . . ?
C7 C8 C19 O3 126.9(6) . . . . ?
C9 C8 C19 O3 -53.6(7) . . . . ?
C8 C19 O3 C20 -179.4(5) . . . . ?

loop_
_cod_related_entry_id
_cod_related_entry_database
_cod_related_entry_code
1 ChemSpider 30659326
